data_4500916
loop_
_publ_author_name
'Rajbanshi, Arbin'
'Moyer, Bruce A.'
'Custelcean, Radu'

_publ_section_title
;
 Sulfate Separation from Aqueous Alkaline Solutions by Selective
 Crystallization of Alkali Metal Coordination Capsules
;
_journal_issue 7
_journal_name_full 'Crystal Growth &amp; Design'
_journal_page_first 2702
_journal_paper_doi 10.1021/cg200515w
_journal_volume 11
_journal_year 2011
_chemical_formula_sum 'C24 H32 K N10 O6 S0.5'
_chemical_formula_weight 611.73
_chemical_name_common 2
_chemical_name_systematic
; 
 ? 
;
_space_group_IT_number 14
_symmetry_cell_setting monoclinic
_symmetry_space_group_name_Hall '-P 2yn'
_symmetry_space_group_name_H-M 'P 1 21/n 1'
_atom_sites_solution_hydrogens geom
_atom_sites_solution_primary direct
_atom_sites_solution_secondary difmap
_audit_creation_method SHELXL-97
_cell_angle_alpha 90.00
_cell_angle_beta 91.6400(10)
_cell_angle_gamma 90.00
_cell_formula_units_Z 4
_cell_length_a 11.9118(7)
_cell_length_b 18.5604(11)
_cell_length_c 12.8360(7)
_cell_measurement_temperature 173(2)
_cell_volume 2836.7(3)
_computing_structure_refinement 'SHELXL-97 (Sheldrick, 1997)'
_computing_structure_solution 'SHELXS-97 (Sheldrick, 1990)'
_diffrn_ambient_temperature 173(2)
_diffrn_measured_fraction_theta_full 0.993
_diffrn_measured_fraction_theta_max 0.993
_diffrn_radiation_monochromator graphite
_diffrn_radiation_source 'fine-focus sealed tube'
_diffrn_radiation_type MoK\a
_diffrn_radiation_wavelength 0.71073
_diffrn_reflns_av_R_equivalents 0.0361
_diffrn_reflns_av_sigmaI/netI 0.0494
_diffrn_reflns_limit_h_max 15
_diffrn_reflns_limit_h_min -11
_diffrn_reflns_limit_k_max 24
_diffrn_reflns_limit_k_min -24
_diffrn_reflns_limit_l_max 17
_diffrn_reflns_limit_l_min -16
_diffrn_reflns_number 16432
_diffrn_reflns_theta_full 28.33
_diffrn_reflns_theta_max 28.33
_diffrn_reflns_theta_min 1.93
_exptl_absorpt_coefficient_mu 0.282
_exptl_absorpt_correction_T_max 0.9833
_exptl_absorpt_correction_T_min 0.9379
_exptl_absorpt_correction_type multi-scan
_exptl_absorpt_process_details SADABS
_exptl_crystal_density_diffrn 1.432
_exptl_crystal_density_method 'not measured'
_exptl_crystal_F_000 1284
_exptl_crystal_size_max 0.23
_exptl_crystal_size_mid 0.12
_exptl_crystal_size_min 0.06
_refine_diff_density_max 0.355
_refine_diff_density_min -0.217
_refine_diff_density_rms 0.061
_refine_ls_extinction_method none
_refine_ls_goodness_of_fit_ref 1.019
_refine_ls_hydrogen_treatment mixed
_refine_ls_matrix_type full
_refine_ls_number_parameters 402
_refine_ls_number_reflns 7020
_refine_ls_number_restraints 0
_refine_ls_restrained_S_all 1.019
_refine_ls_R_factor_all 0.0688
_refine_ls_R_factor_gt 0.0471
_refine_ls_shift/su_max 0.001
_refine_ls_shift/su_mean 0.000
_refine_ls_structure_factor_coef Fsqd
_refine_ls_weighting_details 'calc w=1/[\s^2^(Fo^2^)+(0.0623P)^2^+0.1522P] where P=(Fo^2^+2Fc^2^)/3'
_refine_ls_weighting_scheme calc
_refine_ls_wR_factor_gt 0.1086
_refine_ls_wR_factor_ref 0.1198
_reflns_number_gt 5186
_reflns_number_total 7020
_reflns_threshold_expression >2sigma(I)
_cod_data_source_file cg200515w_si_001.cif
_cod_data_source_block 2
_cod_original_sg_symbol_H-M P2(1)/n
_cod_original_formula_sum 'C24 H32 K N10 O6 S0.50'
_cod_database_code 4500916

loop_
_symmetry_equiv_pos_as_xyz
'x, y, z'
'-x+1/2, y+1/2, -z+1/2'
'-x, -y, -z'
'x-1/2, -y-1/2, z-1/2'

loop_
_atom_site_label
_atom_site_type_symbol
_atom_site_fract_x
_atom_site_fract_y
_atom_site_fract_z
_atom_site_U_iso_or_equiv
_atom_site_adp_type
_atom_site_occupancy
_atom_site_symmetry_multiplicity
_atom_site_calc_flag
_atom_site_refinement_flags
K1 K 0.88777(3) 0.08742(2) 0.49449(3) 0.02394(11) Uani 1 1 d .
S1 S 0.5000 0.0000 0.0000 0.02350(15) Uani 1 2 d S
O1 O 0.69795(10) 0.09823(7) 0.37776(9) 0.0248(3) Uani 1 1 d .
N1 N 0.79887(11) 0.15720(8) 0.01113(11) 0.0207(3) Uani 1 1 d .
C1 C 0.82169(15) 0.17347(11) 0.12213(14) 0.0275(4) Uani 1 1 d .
H1A H 0.7665 0.2095 0.1453 0.033 Uiso 1 1 calc R
H1B H 0.8973 0.1953 0.1299 0.033 Uiso 1 1 calc R
O2 O 0.91145(11) -0.05978(7) -0.19796(12) 0.0341(3) Uani 1 1 d .
N2 N 0.70174(13) 0.08264(10) 0.20226(12) 0.0291(4) Uani 1 1 d .
H2 H 0.6647 0.0669 0.1465 0.035 Uiso 1 1 calc R
C2 C 0.81625(15) 0.10842(12) 0.19199(15) 0.0301(5) Uani 1 1 d .
H2A H 0.8627 0.0694 0.1631 0.036 Uiso 1 1 calc R
H2B H 0.8479 0.1209 0.2618 0.036 Uiso 1 1 calc R
O3 O 0.44904(10) 0.29044(7) -0.10951(11) 0.0285(3) Uani 1 1 d .
N3 N 0.53975(12) 0.06133(9) 0.28775(12) 0.0283(4) Uani 1 1 d .
H3 H 0.5141 0.0467 0.2264 0.034 Uiso 1 1 calc R
C3 C 0.65076(15) 0.08214(10) 0.29467(14) 0.0219(4) Uani 1 1 d .
O4 O 0.5827(2) 0.05039(15) -0.0012(2) 0.0284(6) Uani 0.50 1 d P
N4 N 0.28244(14) 0.01840(10) 0.42249(14) 0.0352(4) Uani 1 1 d .
C4 C 0.36390(15) 0.02216(11) 0.35378(15) 0.0290(4) Uani 1 1 d .
H4 H 0.3537 -0.0033 0.2900 0.035 Uiso 1 1 calc R
O5 O 0.38443(19) 0.02568(15) -0.0288(2) 0.0254(6) Uani 0.50 1 d P
N5 N 0.79896(14) 0.01630(9) -0.11107(14) 0.0307(4) Uani 1 1 d .
H5 H 0.7378 0.0214 -0.0749 0.037 Uiso 1 1 calc R
C5 C 0.46363(15) 0.06120(10) 0.36943(14) 0.0238(4) Uani 1 1 d .
O6 O 0.5217(2) -0.06506(14) -0.06910(19) 0.0249(6) Uani 0.50 1 d P
N6 N 0.75137(13) -0.10304(9) -0.12601(13) 0.0263(4) Uani 1 1 d .
H6 H 0.6872 -0.0900 -0.0994 0.032 Uiso 1 1 calc R
C6 C 0.47835(16) 0.09779(11) 0.46300(15) 0.0286(4) Uani 1 1 d .
H6A H 0.5450 0.1244 0.4779 0.034 Uiso 1 1 calc R
O7 O 0.4882(2) -0.03416(14) 0.10985(19) 0.0240(5) Uani 0.50 1 d P
N7 N 0.68594(14) -0.29481(10) -0.12368(13) 0.0315(4) Uani 1 1 d .
C7 C 0.39338(17) 0.09440(11) 0.53388(17) 0.0327(5) Uani 1 1 d .
H7 H 0.4009 0.1194 0.5983 0.039 Uiso 1 1 calc R
O8 O 1.01705(12) 0.00992(8) 0.63600(11) 0.0264(3) Uani 1 1 d .
N8 N 0.57325(13) 0.20589(9) -0.05192(14) 0.0298(4) Uani 1 1 d .
H8 H 0.5846 0.1598 -0.0391 0.036 Uiso 1 1 calc R
C8 C 0.29816(17) 0.05506(12) 0.51160(17) 0.0341(5) Uani 1 1 d .
H8A H 0.2409 0.0538 0.5616 0.041 Uiso 1 1 calc R
N9 N 0.40328(13) 0.17030(9) -0.11913(13) 0.0277(4) Uani 1 1 d .
H9 H 0.4301 0.1266 -0.1092 0.033 Uiso 1 1 calc R
C9 C 0.89661(15) 0.12057(11) -0.03242(15) 0.0250(4) Uani 1 1 d .
H9A H 0.9289 0.0872 0.0207 0.030 Uiso 1 1 calc R
H9B H 0.9545 0.1570 -0.0476 0.030 Uiso 1 1 calc R
N10 N 0.14542(13) 0.11502(10) -0.25632(13) 0.0314(4) Uani 1 1 d .
C10 C 0.86937(18) 0.07870(11) -0.13036(16) 0.0313(5) Uani 1 1 d .
H10A H 0.8303 0.1107 -0.1813 0.038 Uiso 1 1 calc R
H10B H 0.9402 0.0625 -0.1614 0.038 Uiso 1 1 calc R
C11 C 0.82616(15) -0.04893(10) -0.14786(14) 0.0243(4) Uani 1 1 d .
C12 C 0.67900(16) -0.22339(11) -0.12041(15) 0.0271(4) Uani 1 1 d .
H12 H 0.6093 -0.2027 -0.1021 0.033 Uiso 1 1 calc R
C13 C 0.76778(15) -0.17652(10) -0.14218(14) 0.0231(4) Uani 1 1 d .
C14 C 0.86604(16) -0.20761(11) -0.17727(17) 0.0303(4) Uani 1 1 d .
H14 H 0.9267 -0.1783 -0.1984 0.036 Uiso 1 1 calc R
C15 C 0.87379(17) -0.28162(11) -0.18078(17) 0.0322(5) Uani 1 1 d .
H15 H 0.9408 -0.3039 -0.2031 0.039 Uiso 1 1 calc R
C16 C 0.78405(17) -0.32326(11) -0.15179(15) 0.0315(5) Uani 1 1 d .
H16 H 0.7920 -0.3742 -0.1517 0.038 Uiso 1 1 calc R
C17 C 0.77636(15) 0.22397(10) -0.04770(15) 0.0265(4) Uani 1 1 d .
H17A H 0.7809 0.2135 -0.1231 0.032 Uiso 1 1 calc R
H17B H 0.8356 0.2596 -0.0294 0.032 Uiso 1 1 calc R
C18 C 0.66262(15) 0.25715(11) -0.02731(17) 0.0308(4) Uani 1 1 d .
H18A H 0.6593 0.2715 0.0468 0.037 Uiso 1 1 calc R
H18B H 0.6522 0.3009 -0.0706 0.037 Uiso 1 1 calc R
C19 C 0.47374(15) 0.22706(10) -0.09378(14) 0.0239(4) Uani 1 1 d .
C20 C 0.24856(16) 0.11645(11) -0.21307(15) 0.0278(4) Uani 1 1 d .
H20 H 0.2943 0.0748 -0.2191 0.033 Uiso 1 1 calc R
C21 C 0.29274(14) 0.17588(10) -0.15937(14) 0.0226(4) Uani 1 1 d .
C22 C 0.22410(15) 0.23559(11) -0.14746(16) 0.0275(4) Uani 1 1 d .
H22 H 0.2495 0.2765 -0.1090 0.033 Uiso 1 1 calc R
C23 C 0.11744(15) 0.23375(11) -0.19336(16) 0.0295(4) Uani 1 1 d .
H23 H 0.0690 0.2741 -0.1875 0.035 Uiso 1 1 calc R
C24 C 0.08154(16) 0.17367(11) -0.24730(16) 0.0293(4) Uani 1 1 d .
H24 H 0.0086 0.1739 -0.2793 0.035 Uiso 1 1 calc R
H1 H 0.982(2) -0.0148(16) 0.684(2) 0.065(9) Uiso 1 1 d .
H10 H 1.064(2) 0.0355(16) 0.672(2) 0.058(8) Uiso 1 1 d .

loop_
_atom_site_aniso_label
_atom_site_aniso_U_11
_atom_site_aniso_U_22
_atom_site_aniso_U_33
_atom_site_aniso_U_23
_atom_site_aniso_U_13
_atom_site_aniso_U_12
K1 0.0247(2) 0.0210(2) 0.0260(2) -0.00197(16) -0.00119(15) 0.00255(15)
S1 0.0212(3) 0.0282(4) 0.0210(3) -0.0039(3) -0.0010(2) 0.0069(3)
O1 0.0250(6) 0.0278(8) 0.0217(6) 0.0006(5) -0.0013(5) -0.0046(5)
N1 0.0188(7) 0.0221(8) 0.0212(7) -0.0019(6) 0.0018(6) -0.0017(6)
C1 0.0225(9) 0.0349(12) 0.0252(10) -0.0063(8) 0.0010(7) -0.0062(8)
O2 0.0280(7) 0.0253(8) 0.0499(9) 0.0043(7) 0.0172(6) -0.0001(6)
N2 0.0230(8) 0.0436(11) 0.0206(8) -0.0025(7) 0.0007(6) -0.0067(7)
C2 0.0199(9) 0.0457(13) 0.0248(10) 0.0034(9) 0.0005(7) -0.0015(8)
O3 0.0255(7) 0.0189(7) 0.0413(8) 0.0021(6) 0.0017(6) 0.0010(5)
N3 0.0236(8) 0.0405(10) 0.0208(8) -0.0012(7) -0.0008(6) -0.0095(7)
C3 0.0230(9) 0.0167(9) 0.0258(9) 0.0032(7) -0.0004(7) -0.0005(7)
O4 0.0219(13) 0.0258(15) 0.0374(15) -0.0003(12) 0.0001(11) -0.0118(11)
N4 0.0273(9) 0.0401(11) 0.0383(10) 0.0072(8) 0.0034(7) -0.0081(7)
C4 0.0260(9) 0.0337(11) 0.0272(10) 0.0042(8) -0.0012(8) -0.0070(8)
O5 0.0187(12) 0.0260(15) 0.0317(14) 0.0030(11) 0.0026(10) 0.0023(10)
N5 0.0302(8) 0.0252(9) 0.0375(9) -0.0051(7) 0.0163(7) -0.0046(7)
C5 0.0225(9) 0.0224(10) 0.0264(9) 0.0054(8) 0.0011(7) -0.0010(7)
O6 0.0274(13) 0.0253(14) 0.0219(13) -0.0055(11) 0.0006(10) 0.0020(11)
N6 0.0196(7) 0.0242(9) 0.0357(9) -0.0018(7) 0.0098(6) -0.0004(6)
C6 0.0283(10) 0.0256(11) 0.0321(10) -0.0012(8) 0.0035(8) -0.0046(8)
O7 0.0313(13) 0.0225(14) 0.0184(12) 0.0003(10) 0.0022(10) 0.0026(11)
N7 0.0354(9) 0.0278(9) 0.0314(9) 0.0009(7) 0.0045(7) -0.0051(7)
C7 0.0393(11) 0.0259(11) 0.0335(11) -0.0016(9) 0.0095(9) -0.0016(9)
O8 0.0268(7) 0.0286(8) 0.0240(7) -0.0014(6) 0.0029(6) -0.0025(6)
N8 0.0229(8) 0.0193(8) 0.0470(11) 0.0037(7) -0.0041(7) -0.0006(6)
C8 0.0328(11) 0.0304(12) 0.0398(12) 0.0063(10) 0.0128(9) 0.0011(9)
N9 0.0247(8) 0.0163(8) 0.0417(10) 0.0009(7) -0.0042(7) 0.0023(6)
C9 0.0199(9) 0.0261(10) 0.0293(10) 0.0001(8) 0.0060(7) -0.0019(7)
N10 0.0292(9) 0.0325(10) 0.0325(9) -0.0041(8) 0.0000(7) -0.0061(7)
C10 0.0403(11) 0.0240(11) 0.0303(10) -0.0005(8) 0.0133(9) -0.0053(8)
C11 0.0232(9) 0.0241(10) 0.0259(9) 0.0028(8) 0.0023(7) -0.0004(7)
C12 0.0255(9) 0.0281(11) 0.0281(10) 0.0015(8) 0.0059(8) -0.0032(8)
C13 0.0227(9) 0.0227(10) 0.0239(9) 0.0021(8) 0.0003(7) -0.0011(7)
C14 0.0218(9) 0.0275(11) 0.0417(12) 0.0018(9) 0.0044(8) 0.0004(8)
C15 0.0298(10) 0.0293(12) 0.0376(11) 0.0010(9) 0.0044(9) 0.0068(8)
C16 0.0433(12) 0.0218(11) 0.0291(11) 0.0000(8) -0.0012(9) 0.0026(9)
C17 0.0249(9) 0.0219(10) 0.0327(10) 0.0015(8) 0.0011(8) -0.0046(7)
C18 0.0269(10) 0.0228(10) 0.0426(12) -0.0030(9) -0.0032(8) -0.0011(8)
C19 0.0238(9) 0.0212(10) 0.0270(10) -0.0004(8) 0.0039(7) 0.0001(7)
C20 0.0297(10) 0.0232(10) 0.0306(10) -0.0021(8) 0.0020(8) 0.0012(8)
C21 0.0231(9) 0.0207(10) 0.0240(9) 0.0030(7) 0.0024(7) -0.0024(7)
C22 0.0265(10) 0.0208(10) 0.0353(11) 0.0001(8) 0.0014(8) -0.0017(7)
C23 0.0232(9) 0.0251(11) 0.0402(12) 0.0032(9) 0.0037(8) 0.0014(8)
C24 0.0227(9) 0.0332(11) 0.0318(11) 0.0043(9) 0.0000(8) -0.0018(8)

loop_
_atom_type_symbol
_atom_type_description
_atom_type_scat_dispersion_real
_atom_type_scat_dispersion_imag
_atom_type_scat_source
C C 0.0033 0.0016 'International Tables Vol C Tables 4.2.6.8 and 6.1.1.4'
H H 0.0000 0.0000 'International Tables Vol C Tables 4.2.6.8 and 6.1.1.4'
N N 0.0061 0.0033 'International Tables Vol C Tables 4.2.6.8 and 6.1.1.4'
O O 0.0106 0.0060 'International Tables Vol C Tables 4.2.6.8 and 6.1.1.4'
S S 0.1246 0.1234 'International Tables Vol C Tables 4.2.6.8 and 6.1.1.4'
K K 0.2009 0.2494 'International Tables Vol C Tables 4.2.6.8 and 6.1.1.4'

loop_
_geom_angle_atom_site_label_1
_geom_angle_atom_site_label_2
_geom_angle_atom_site_label_3
_geom_angle
_geom_angle_site_symmetry_1
_geom_angle_site_symmetry_3
O1 K1 O8 93.72(4) . 3_756
O1 K1 O3 84.15(4) . 4_666
O8 K1 O3 97.32(4) 3_756 4_666
O1 K1 O8 148.62(5) . .
O8 K1 O8 79.91(5) 3_756 .
O3 K1 O8 127.00(4) 4_666 .
O1 K1 N7 89.94(4) . 2_655
O8 K1 N7 171.27(5) 3_756 2_655
O3 K1 N7 75.16(5) 4_666 2_655
O8 K1 N7 100.93(5) . 2_655
O1 K1 N4 71.59(4) . 3_656
O8 K1 N4 94.61(5) 3_756 3_656
O3 K1 N4 153.58(5) 4_666 3_656
O8 K1 N4 78.29(5) . 3_656
N7 K1 N4 94.06(5) 2_655 3_656
O1 K1 C16 77.31(4) . 2_655
O8 K1 C16 165.24(5) 3_756 2_655
O3 K1 C16 93.44(5) 4_666 2_655
O8 K1 C16 101.57(5) . 2_655
N7 K1 C16 23.33(5) 2_655 2_655
N4 K1 C16 71.55(5) 3_656 2_655
O1 K1 C8 60.96(5) . 3_656
O8 K1 C8 75.91(5) 3_756 3_656
O3 K1 C8 143.42(5) 4_666 3_656
O8 K1 C8 87.77(5) . 3_656
N7 K1 C8 112.76(5) 2_655 3_656
N4 K1 C8 22.71(5) 3_656 3_656
C16 K1 C8 89.44(5) 2_655 3_656
O1 K1 K1 126.96(3) . 3_756
O8 K1 K1 40.14(3) 3_756 3_756
O3 K1 K1 118.48(3) 4_666 3_756
O8 K1 K1 39.77(3) . 3_756
N7 K1 K1 140.04(4) 2_655 3_756
N4 K1 K1 85.37(4) 3_656 3_756
C16 K1 K1 139.43(4) 2_655 3_756
C8 K1 K1 79.41(4) 3_656 3_756
O4 S1 O4 180.0 . 3_655
O4 S1 O5 63.84(15) . 3_655
O4 S1 O5 116.16(15) 3_655 3_655
O4 S1 O5 116.16(15) . .
O4 S1 O5 63.84(15) 3_655 .
O5 S1 O5 180.0 3_655 .
O4 S1 O6 66.21(15) . 3_655
O4 S1 O6 113.80(15) 3_655 3_655
O5 S1 O6 106.25(14) 3_655 3_655
O5 S1 O6 73.75(14) . 3_655
O4 S1 O6 113.79(15) . .
O4 S1 O6 66.20(15) 3_655 .
O5 S1 O6 73.75(14) 3_655 .
O5 S1 O6 106.25(14) . .
O6 S1 O6 180.0 3_655 .
O4 S1 O7 112.04(15) . .
O4 S1 O7 67.97(15) 3_655 .
O5 S1 O7 75.69(13) 3_655 .
O5 S1 O7 104.32(13) . .
O6 S1 O7 76.95(13) 3_655 .
O6 S1 O7 103.04(13) . .
O4 S1 O7 67.97(15) . 3_655
O4 S1 O7 112.03(15) 3_655 3_655
O5 S1 O7 104.31(13) 3_655 3_655
O5 S1 O7 75.68(13) . 3_655
O6 S1 O7 103.05(13) 3_655 3_655
O6 S1 O7 76.95(13) . 3_655
O7 S1 O7 180.0 . 3_655
C3 O1 K1 145.48(12) . .
C9 N1 C1 109.61(14) . .
C9 N1 C17 109.18(14) . .
C1 N1 C17 110.44(15) . .
N1 C1 C2 113.65(16) . .
C3 N2 C2 121.94(16) . .
N2 C2 C1 111.95(16) . .
C19 O3 K1 141.10(13) . 4_565
C3 N3 C5 126.21(16) . .
O1 C3 N2 123.78(16) . .
O1 C3 N3 122.59(17) . .
N2 C3 N3 113.63(16) . .
S1 O4 O5 62.42(14) . 3_655
S1 O4 O6 61.95(14) . 3_655
O5 O4 O6 102.6(2) 3_655 3_655
S1 O4 O7 61.77(13) . 3_655
O5 O4 O7 99.7(2) 3_655 3_655
O6 O4 O7 97.08(18) 3_655 3_655
C4 N4 C8 116.88(17) . .
C4 N4 K1 140.58(15) . 3_656
C8 N4 K1 96.16(12) . 3_656
N4 C4 C5 124.27(19) . .
S1 O5 O4 53.74(12) . 3_655
S1 O5 O6 53.93(11) . 3_655
O4 O5 O6 92.88(17) 3_655 3_655
C11 N5 C10 120.78(16) . .
C6 C5 C4 117.59(17) . .
C6 C5 N3 125.23(17) . .
C4 C5 N3 117.16(17) . .
S1 O6 O4 51.84(12) . 3_655
S1 O6 O5 52.32(11) . 3_655
O4 O6 O5 90.84(17) 3_655 3_655
C11 N6 C13 126.09(15) . .
C7 C6 C5 118.11(18) . .
S1 O7 O4 50.27(11) . 3_655
C12 N7 C16 117.18(17) . .
C12 N7 K1 135.63(13) . 2_645
C16 N7 K1 97.91(12) . 2_645
C8 C7 C6 120.2(2) . .
K1 O8 K1 100.09(5) 3_756 .
C19 N8 C18 121.74(16) . .
N4 C8 C7 122.88(19) . .
N4 C8 K1 61.12(11) . 3_656
C7 C8 K1 159.91(15) . 3_656
C19 N9 C21 126.00(16) . .
N1 C9 C10 113.68(15) . .
C20 N10 C24 117.92(18) . .
N5 C10 C9 112.35(16) . .
O2 C11 N5 122.74(17) . .
O2 C11 N6 122.28(18) . .
N5 C11 N6 114.97(16) . .
N7 C12 C13 124.33(18) . .
C14 C13 N6 125.22(17) . .
C14 C13 C12 116.94(18) . .
N6 C13 C12 117.84(16) . .
C15 C14 C13 118.80(18) . .
C14 C15 C16 119.80(19) . .
N7 C16 C15 122.69(19) . .
N7 C16 K1 58.75(10) . 2_645
C15 C16 K1 158.53(14) . 2_645
N1 C17 C18 113.81(15) . .
N8 C18 C17 110.38(16) . .
O3 C19 N8 123.33(17) . .
O3 C19 N9 123.46(17) . .
N8 C19 N9 113.20(16) . .
N10 C20 C21 123.44(18) . .
C22 C21 C20 118.06(17) . .
C22 C21 N9 124.57(17) . .
C20 C21 N9 117.36(17) . .
C23 C22 C21 117.99(18) . .
C24 C23 C22 120.17(18) . .
N10 C24 C23 122.37(18) . .

loop_
_geom_bond_atom_site_label_1
_geom_bond_atom_site_label_2
_geom_bond_distance
_geom_bond_site_symmetry_2
K1 O1 2.6840(13) .
K1 O8 2.7322(14) 3_756
K1 O3 2.7404(14) 4_666
K1 O8 2.7532(14) .
K1 N7 2.8951(17) 2_655
K1 N4 3.0376(17) 3_656
K1 C16 3.354(2) 2_655
K1 C8 3.449(2) 3_656
K1 K1 4.2047(8) 3_756
S1 O4 1.358(2) .
S1 O4 1.358(2) 3_655
S1 O5 1.493(2) 3_655
S1 O5 1.493(2) .
S1 O6 1.525(3) 3_655
S1 O6 1.525(3) .
S1 O7 1.556(2) .
S1 O7 1.556(2) 3_655
O1 C3 1.228(2) .
N1 C9 1.472(2) .
N1 C1 1.474(2) .
N1 C17 1.472(2) .
C1 C2 1.506(3) .
O2 C11 1.234(2) .
N2 C3 1.348(2) .
N2 C2 1.455(2) .
O3 C19 1.228(2) .
O3 K1 2.7403(14) 4_565
N3 C3 1.378(2) .
N3 C5 1.406(2) .
O4 O5 1.512(4) 3_655
O4 O6 1.581(4) 3_655
O4 O7 1.637(4) 3_655
N4 C4 1.332(2) .
N4 C8 1.339(3) .
N4 K1 3.0377(17) 3_656
C4 C5 1.401(3) .
O5 O4 1.512(4) 3_655
O5 O6 1.811(4) 3_655
N5 C11 1.343(2) .
N5 C10 1.455(2) .
C5 C6 1.387(3) .
O6 O4 1.581(4) 3_655
O6 O5 1.811(4) 3_655
N6 C11 1.377(2) .
N6 C13 1.394(2) .
C6 C7 1.382(3) .
O7 O4 1.637(4) 3_655
N7 C12 1.329(3) .
N7 C16 1.341(3) .
N7 K1 2.8951(17) 2_645
C7 C8 1.372(3) .
O8 K1 2.7322(14) 3_756
N8 C19 1.346(2) .
N8 C18 1.456(2) .
C8 K1 3.449(2) 3_656
N9 C19 1.380(2) .
N9 C21 1.404(2) .
C9 C10 1.505(3) .
N10 C20 1.334(2) .
N10 C24 1.335(3) .
C12 C13 1.404(3) .
C13 C14 1.391(3) .
C14 C15 1.378(3) .
C15 C16 1.379(3) .
C16 K1 3.354(2) 2_645
C17 C18 1.518(3) .
C20 C21 1.396(3) .
C21 C22 1.388(3) .
C22 C23 1.386(3) .
C23 C24 1.374(3) .
